data_2237214
loop_
_publ_author_name
'Anderson, Brian J.'
'Keeler, Alexander M.'
'O'Rourke, Kelly A.'
'Krauss, Shannon T.'
'Jasinski, Jerry P.'

_publ_section_title
;
 2-[1-(2-Hydroxy-6-methoxyphenyl)ethylidene]-<i>N</i>-methylhydrazinecarbothioamide
 acetonitrile monosolvate
;
_journal_coeditor_code RK2388
_journal_issue 1
_journal_name_full 'Acta Crystallographica Section E'
_journal_page_first o11
_journal_paper_doi 10.1107/S1600536812048799
_journal_volume 69
_journal_year 2013
_chemical_formula_iupac 'C11 H15 N3 O2 S, C2 H3 N'
_chemical_formula_moiety 'C11 H15 N3 O2 S, C2 H3 N'
_chemical_formula_sum 'C13 H18 N4 O2 S'
_chemical_formula_weight 294.38
_chemical_melting_point_gt 415
_chemical_melting_point_lt 420
_chemical_name_systematic
;
2-[1-(2-Hydroxy-6-methoxyphenyl)ethylidene]-<i>N</i>-
methylhydrazinecarbothioamide acetonitrile monosolvate
;
_space_group_IT_number 2
_symmetry_cell_setting triclinic
_symmetry_space_group_name_Hall '-P 1'
_symmetry_space_group_name_H-M 'P -1'
_atom_sites_solution_hydrogens geom
_atom_sites_solution_primary direct
_atom_sites_solution_secondary difmap
_cell_angle_alpha 80.121(8)
_cell_angle_beta 71.555(10)
_cell_angle_gamma 74.732(10)
_cell_formula_units_Z 2
_cell_length_a 7.6232(10)
_cell_length_b 9.4004(9)
_cell_length_c 11.8031(12)
_cell_measurement_reflns_used 2112
_cell_measurement_temperature 173(2)
_cell_measurement_theta_max 72.2920
_cell_measurement_theta_min 3.9633
_cell_volume 770.44(16)
_computing_cell_refinement '<i>CrysAlis PRO</i> (Agilent, 2012)'
_computing_data_collection '<i>CrysAlis PRO</i> (Agilent, 2012)'
_computing_data_reduction '<i>CrysAlis RED</i> (Agilent, 2012)'
_computing_molecular_graphics '<i>SHELXTL</i> (Sheldrick, 2008)'
_computing_publication_material '<i>SHELXTL</i> (Sheldrick, 2008)'
_computing_structure_refinement '<i>SHELXL97</i> (Sheldrick, 2008)'
_computing_structure_solution '<i>SHELXS97</i> (Sheldrick, 2008)'
_diffrn_ambient_temperature 173(2)
_diffrn_detector_area_resol_mean 16.0416
_diffrn_measured_fraction_theta_full 0.996
_diffrn_measured_fraction_theta_max 0.969
_diffrn_measurement_device_type 'Agilent Xcalibur (Eos, Gemini CCD)'
_diffrn_measurement_method '\w scans'
_diffrn_radiation_monochromator graphite
_diffrn_radiation_source 'Enhance (Cu) X--ray Source'
_diffrn_radiation_type CuK\a
_diffrn_radiation_wavelength 1.54184
_diffrn_reflns_av_R_equivalents 0.0195
_diffrn_reflns_av_sigmaI/netI 0.0317
_diffrn_reflns_limit_h_max 9
_diffrn_reflns_limit_h_min -9
_diffrn_reflns_limit_k_max 11
_diffrn_reflns_limit_k_min -7
_diffrn_reflns_limit_l_max 14
_diffrn_reflns_limit_l_min -12
_diffrn_reflns_number 4716
_diffrn_reflns_theta_full 67.50
_diffrn_reflns_theta_max 72.44
_diffrn_reflns_theta_min 3.97
_exptl_absorpt_coefficient_mu 1.934
_exptl_absorpt_correction_T_max 1.00000
_exptl_absorpt_correction_T_min 0.57507
_exptl_absorpt_correction_type multi-scan
_exptl_absorpt_process_details
;
(<i>CrysAlis PRO</i> and <i>CrysAlis RED</i>; Agilent, 2012)
;
_exptl_crystal_colour colourless
_exptl_crystal_density_diffrn 1.269
_exptl_crystal_density_method 'not measured'
_exptl_crystal_description chunk
_exptl_crystal_F_000 312
_exptl_crystal_size_max 0.44
_exptl_crystal_size_mid 0.28
_exptl_crystal_size_min 0.12
_refine_diff_density_max 1.132
_refine_diff_density_min -0.260
_refine_ls_extinction_method none
_refine_ls_goodness_of_fit_ref 1.058
_refine_ls_hydrogen_treatment constr
_refine_ls_matrix_type full
_refine_ls_number_parameters 186
_refine_ls_number_reflns 2968
_refine_ls_number_restraints 0
_refine_ls_restrained_S_all 1.058
_refine_ls_R_factor_all 0.0674
_refine_ls_R_factor_gt 0.0627
_refine_ls_shift/su_max 0.000
_refine_ls_shift/su_mean 0.000
_refine_ls_structure_factor_coef Fsqd
_refine_ls_weighting_details 'calc w=1/[\s^2^(Fo^2^)+(0.1150P)^2^+0.1027P] where P=(Fo^2^+2Fc^2^)/3'
_refine_ls_weighting_scheme calc
_refine_ls_wR_factor_gt 0.1618
_refine_ls_wR_factor_ref 0.1702
_reflns_number_gt 2622
_reflns_number_total 2968
_reflns_threshold_expression I>2\s(I)
_cod_data_source_file rk2388.cif
_cod_data_source_block I
_cod_database_code 2237214
_cod_database_fobs_code 2237214

loop_
_symmetry_equiv_pos_as_xyz
'x, y, z'
'-x, -y, -z'

loop_
_atom_site_type_symbol
_atom_site_label
_atom_site_fract_x
_atom_site_fract_y
_atom_site_fract_z
_atom_site_U_iso_or_equiv
_atom_site_adp_type
_atom_site_calc_flag
_atom_site_refinement_flags
_atom_site_occupancy
_atom_site_symmetry_multiplicity
S S1 0.25112(8) 1.21212(6) 0.65436(4) 0.0389(2) Uani d . 1 1
O O1 0.6434(2) 0.76106(19) 0.83823(13) 0.0433(4) Uani d . 1 1
O O2 0.0253(2) 0.7583(2) 1.08053(14) 0.0453(4) Uani d . 1 1
H H2 -0.0446 0.7645 1.1514 0.068 Uiso calc R 1 1
N N1 0.2464(3) 0.9666(2) 0.57065(15) 0.0378(4) Uani d . 1 1
H H1 0.2499 0.8710 0.5813 0.045 Uiso calc R 1 1
N N2 0.2694(3) 0.94030(19) 0.76141(15) 0.0362(4) Uani d . 1 1
H H2A 0.2792 0.9762 0.8227 0.043 Uiso calc R 1 1
N N3 0.2683(2) 0.79307(19) 0.76798(15) 0.0345(4) Uani d . 1 1
C C1 0.2309(3) 1.0463(3) 0.45605(19) 0.0430(5) Uani d . 1 1
H H1A 0.2248 0.9777 0.4042 0.064 Uiso calc R 1 1
H H1B 0.3419 1.0893 0.4176 0.064 Uiso calc R 1 1
H H1C 0.1155 1.1255 0.4691 0.064 Uiso calc R 1 1
C C2 0.2555(3) 1.0302(2) 0.66005(18) 0.0330(4) Uani d . 1 1
C C3 0.2951(3) 0.7115(2) 0.86217(18) 0.0342(5) Uani d . 1 1
C C4 0.3366(3) 0.7630(2) 0.96197(17) 0.0334(5) Uani d . 1 1
C C5 0.1988(3) 0.7793(2) 1.07313(18) 0.0360(5) Uani d . 1 1
C C6 0.2433(3) 0.8147(2) 1.16953(19) 0.0403(5) Uani d . 1 1
H H6 0.1500 0.8267 1.2449 0.048 Uiso calc R 1 1
C C7 0.4234(3) 0.8320(2) 1.15433(19) 0.0404(5) Uani d . 1 1
H H7 0.4531 0.8546 1.2206 0.049 Uiso calc R 1 1
C C8 0.5626(3) 0.8174(2) 1.0454(2) 0.0378(5) Uani d . 1 1
H H8 0.6857 0.8310 1.0363 0.045 Uiso calc R 1 1
C C9 0.5175(3) 0.7824(2) 0.94952(18) 0.0348(5) Uani d . 1 1
C C10 0.2904(4) 0.5518(2) 0.8712(2) 0.0459(6) Uani d . 1 1
H H10A 0.2653 0.5322 0.7996 0.069 Uiso calc R 1 1
H H10B 0.1898 0.5289 0.9426 0.069 Uiso calc R 1 1
H H10C 0.4129 0.4896 0.8774 0.069 Uiso calc R 1 1
C C11 0.8359(3) 0.7636(3) 0.8237(2) 0.0465(6) Uani d . 1 1
H H11A 0.9138 0.7373 0.7433 0.070 Uiso calc R 1 1
H H11B 0.8831 0.6921 0.8841 0.070 Uiso calc R 1 1
H H11C 0.8428 0.8632 0.8337 0.070 Uiso calc R 1 1
N N1A 0.2277(5) 0.6691(3) 0.5126(3) 0.0736(8) Uani d . 1 1
C C1A 0.2497(4) 0.5798(3) 0.4541(2) 0.0530(6) Uani d . 1 1
C C2A 0.2725(7) 0.4659(4) 0.3788(3) 0.0844(12) Uani d . 1 1
H H2AA 0.2316 0.5115 0.3076 0.127 Uiso calc R 1 1
H H2AB 0.1952 0.3951 0.4238 0.127 Uiso calc R 1 1
H H2AC 0.4062 0.4141 0.3541 0.127 Uiso calc R 1 1

loop_
_atom_site_aniso_label
_atom_site_aniso_U_11
_atom_site_aniso_U_22
_atom_site_aniso_U_33
_atom_site_aniso_U_12
_atom_site_aniso_U_13
_atom_site_aniso_U_23
S1 0.0540(4) 0.0364(3) 0.0265(3) -0.0125(2) -0.0111(2) -0.0006(2)
O1 0.0434(8) 0.0578(10) 0.0286(8) -0.0144(7) -0.0074(6) -0.0046(7)
O2 0.0443(9) 0.0651(11) 0.0280(8) -0.0151(7) -0.0071(6) -0.0096(7)
N1 0.0521(11) 0.0381(9) 0.0228(8) -0.0071(8) -0.0123(7) -0.0041(7)
N2 0.0521(10) 0.0347(9) 0.0246(8) -0.0098(7) -0.0147(7) -0.0029(7)
N3 0.0423(9) 0.0350(9) 0.0264(8) -0.0076(7) -0.0101(7) -0.0049(7)
C1 0.0565(13) 0.0500(13) 0.0232(10) -0.0094(10) -0.0137(9) -0.0049(9)
C2 0.0343(10) 0.0386(10) 0.0235(9) -0.0062(8) -0.0066(7) -0.0026(8)
C3 0.0382(10) 0.0375(11) 0.0265(10) -0.0088(8) -0.0083(8) -0.0035(8)
C4 0.0463(11) 0.0300(10) 0.0238(9) -0.0075(8) -0.0123(8) 0.0004(7)
C5 0.0443(11) 0.0373(11) 0.0259(9) -0.0072(8) -0.0118(8) -0.0010(8)
C6 0.0496(12) 0.0445(12) 0.0248(10) -0.0054(9) -0.0104(9) -0.0064(8)
C7 0.0549(13) 0.0399(11) 0.0302(10) -0.0077(9) -0.0183(9) -0.0058(8)
C8 0.0456(11) 0.0358(11) 0.0351(11) -0.0093(9) -0.0166(9) -0.0011(8)
C9 0.0444(11) 0.0320(10) 0.0264(9) -0.0075(8) -0.0105(8) 0.0006(7)
C10 0.0625(14) 0.0360(12) 0.0407(12) -0.0123(10) -0.0160(11) -0.0031(9)
C11 0.0419(12) 0.0558(14) 0.0383(12) -0.0108(10) -0.0086(10) -0.0008(10)
N1A 0.098(2) 0.0602(15) 0.0683(17) -0.0126(14) -0.0275(15) -0.0228(14)
C1A 0.0675(16) 0.0453(13) 0.0412(13) -0.0115(11) -0.0082(11) -0.0068(11)
C2A 0.152(4) 0.0515(16) 0.0383(14) -0.0300(19) -0.0020(18) -0.0111(12)

loop_
_atom_type_symbol
_atom_type_description
_atom_type_scat_dispersion_real
_atom_type_scat_dispersion_imag
_atom_type_scat_source
C C 0.0181 0.0091 'International Tables Vol C Tables 4.2.6.8 and 6.1.1.4'
H H 0.0000 0.0000 'International Tables Vol C Tables 4.2.6.8 and 6.1.1.4'
N N 0.0311 0.0180 'International Tables Vol C Tables 4.2.6.8 and 6.1.1.4'
O O 0.0492 0.0322 'International Tables Vol C Tables 4.2.6.8 and 6.1.1.4'
S S 0.3331 0.5567 'International Tables Vol C Tables 4.2.6.8 and 6.1.1.4'

loop_
_geom_angle_atom_site_label_1
_geom_angle_atom_site_label_2
_geom_angle_atom_site_label_3
_geom_angle
C9 O1 C11 117.25(18)
C5 O2 H2 109.5
C2 N1 C1 123.52(19)
C2 N1 H1 118.2
C1 N1 H1 118.2
C2 N2 N3 119.82(17)
C2 N2 H2A 120.1
N3 N2 H2A 120.1
C3 N3 N2 117.10(17)
N1 C1 H1A 109.5
N1 C1 H1B 109.5
H1A C1 H1B 109.5
N1 C1 H1C 109.5
H1A C1 H1C 109.5
H1B C1 H1C 109.5
N1 C2 N2 116.28(19)
N1 C2 S1 124.32(16)
N2 C2 S1 119.40(16)
N3 C3 C4 124.78(19)
N3 C3 C10 117.49(19)
C4 C3 C10 117.71(18)
C9 C4 C5 119.05(19)
C9 C4 C3 120.69(18)
C5 C4 C3 119.99(19)
O2 C5 C6 123.43(19)
O2 C5 C4 116.64(18)
C6 C5 C4 119.9(2)
C7 C6 C5 119.5(2)
C7 C6 H6 120.3
C5 C6 H6 120.3
C6 C7 C8 122.0(2)
C6 C7 H7 119.0
C8 C7 H7 119.0
C7 C8 C9 118.3(2)
C7 C8 H8 120.9
C9 C8 H8 120.9
O1 C9 C8 124.1(2)
O1 C9 C4 114.70(18)
C8 C9 C4 121.23(19)
C3 C10 H10A 109.5
C3 C10 H10B 109.5
H10A C10 H10B 109.5
C3 C10 H10C 109.5
H10A C10 H10C 109.5
H10B C10 H10C 109.5
O1 C11 H11A 109.5
O1 C11 H11B 109.5
H11A C11 H11B 109.5
O1 C11 H11C 109.5
H11A C11 H11C 109.5
H11B C11 H11C 109.5
N1A C1A C2A 178.4(4)
C1A C2A H2AA 109.5
C1A C2A H2AB 109.5
H2AA C2A H2AB 109.5
C1A C2A H2AC 109.5
H2AA C2A H2AC 109.5
H2AB C2A H2AC 109.5

loop_
_geom_bond_atom_site_label_1
_geom_bond_atom_site_label_2
_geom_bond_distance
S1 C2 1.692(2)
O1 C9 1.371(3)
O1 C11 1.429(3)
O2 C5 1.361(3)
O2 H2 0.8400
N1 C2 1.327(3)
N1 C1 1.453(3)
N1 H1 0.8800
N2 C2 1.357(3)
N2 N3 1.375(2)
N2 H2A 0.8800
N3 C3 1.278(3)
C1 H1A 0.9800
C1 H1B 0.9800
C1 H1C 0.9800
C3 C4 1.495(3)
C3 C10 1.496(3)
C4 C9 1.397(3)
C4 C5 1.400(3)
C5 C6 1.398(3)
C6 C7 1.377(3)
C6 H6 0.9500
C7 C8 1.385(3)
C7 H7 0.9500
C8 C9 1.393(3)
C8 H8 0.9500
C10 H10A 0.9800
C10 H10B 0.9800
C10 H10C 0.9800
C11 H11A 0.9800
C11 H11B 0.9800
C11 H11C 0.9800
N1A C1A 1.123(3)
C1A C2A 1.448(4)
C2A H2AA 0.9800
C2A H2AB 0.9800
C2A H2AC 0.9800

loop_
_geom_hbond_atom_site_label_D
_geom_hbond_atom_site_label_H
_geom_hbond_atom_site_label_A
_geom_hbond_site_symmetry_A
_geom_hbond_distance_DH
_geom_hbond_distance_HA
_geom_hbond_distance_DA
_geom_hbond_angle_DHA
O2 H2 S1 2_577 0.84 2.34 3.1823(17) 177.4
N1 H1 N1A . 0.88 2.25 3.039(3) 148.8

loop_
_geom_torsion_atom_site_label_1
_geom_torsion_atom_site_label_2
_geom_torsion_atom_site_label_3
_geom_torsion_atom_site_label_4
_geom_torsion
C2 N2 N3 C3 175.26(18)
C1 N1 C2 N2 179.94(19)
C1 N1 C2 S1 -0.2(3)
N3 N2 C2 N1 -1.7(3)
N3 N2 C2 S1 178.38(14)
N2 N3 C3 C4 -3.1(3)
N2 N3 C3 C10 178.83(18)
N3 C3 C4 C9 -77.2(3)
C10 C3 C4 C9 100.9(2)
N3 C3 C4 C5 108.7(2)
C10 C3 C4 C5 -73.2(3)
C9 C4 C5 O2 -179.60(18)
C3 C4 C5 O2 -5.4(3)
C9 C4 C5 C6 0.1(3)
C3 C4 C5 C6 174.31(19)
O2 C5 C6 C7 179.1(2)
C4 C5 C6 C7 -0.5(3)
C5 C6 C7 C8 0.9(3)
C6 C7 C8 C9 -0.8(3)
C11 O1 C9 C8 5.1(3)
C11 O1 C9 C4 -173.45(18)
C7 C8 C9 O1 -178.17(19)
C7 C8 C9 C4 0.3(3)
C5 C4 C9 O1 178.65(18)
C3 C4 C9 O1 4.5(3)
C5 C4 C9 C8 0.0(3)
C3 C4 C9 C8 -174.16(19)

loop_
_cod_related_entry_id
_cod_related_entry_database
_cod_related_entry_code
1 ChemSpider 30658289
